data_7053318
loop_
_publ_author_name
'Gruzinskaya, Natalia I.'
'Silin, Andrey I.'
'Pimenova, Anna S.'
'Khavrel, Pavel A.'
'Markov, Vitaliy Yu.'
'Sidorov, Lev N.'
'Kemnitz, Erhard'
'Troyanov, Sergey I.'

_publ_section_title
;
 Synthesis and structure of cycloperfluoroalkylated derivatives of C70,
 C70(C2F4) and C70(C4F8)n, n = 1--6
;
_journal_issue 2
_journal_name_full 'New Journal of Chemistry'
_journal_page_first 243
_journal_paper_doi 10.1039/b9nj00444k
_journal_volume 34
_journal_year 2010
_chemical_formula_sum 'C90 F40'
_chemical_formula_weight 1840.90
_chemical_name_systematic
;
?
;
_space_group_IT_number 14
_symmetry_cell_setting monoclinic
_symmetry_space_group_name_Hall '-P 2ybc'
_symmetry_space_group_name_H-M 'P 1 21/c 1'
_atom_sites_solution_hydrogens none
_atom_sites_solution_primary direct
_atom_sites_solution_secondary difmap
_audit_creation_method SHELXL-97
_cell_angle_alpha 90.00
_cell_angle_beta 103.370(3)
_cell_angle_gamma 90.00
_cell_formula_units_Z 4
_cell_length_a 23.734(2)
_cell_length_b 11.9470(10)
_cell_length_c 20.846(2)
_cell_measurement_reflns_used 24500
_cell_measurement_temperature 100(2)
_cell_measurement_theta_max 32
_cell_measurement_theta_min 5
_cell_volume 5750.7(9)
_computing_structure_refinement 'SHELXL-97 (Sheldrick, 1997)'
_computing_structure_solution 'SHELXS-97 (Sheldrick, 1990)'
_diffrn_ambient_temperature 100(2)
_diffrn_measured_fraction_theta_full 0.885
_diffrn_measured_fraction_theta_max 0.765
_diffrn_measurement_device_type MAR225
_diffrn_measurement_method CCD
_diffrn_radiation_monochromator Cu(113)
_diffrn_radiation_source 'BL14.2, PSF, BESSY, Berlin, Germany'
_diffrn_radiation_type synchrotron
_diffrn_radiation_wavelength 0.90500
_diffrn_reflns_av_R_equivalents 0.0503
_diffrn_reflns_av_sigmaI/netI 0.0300
_diffrn_reflns_limit_h_max 29
_diffrn_reflns_limit_h_min -29
_diffrn_reflns_limit_k_max 14
_diffrn_reflns_limit_k_min -14
_diffrn_reflns_limit_l_max 25
_diffrn_reflns_limit_l_min -25
_diffrn_reflns_number 77080
_diffrn_reflns_theta_full 32.60
_diffrn_reflns_theta_max 36.94
_diffrn_reflns_theta_min 2.25
_exptl_absorpt_coefficient_mu 0.215
_exptl_absorpt_correction_type none
_exptl_crystal_colour orange
_exptl_crystal_density_diffrn 2.126
_exptl_crystal_density_method 'not measured'
_exptl_crystal_description plate
_exptl_crystal_F_000 3600
_exptl_crystal_size_max 0.04
_exptl_crystal_size_mid 0.04
_exptl_crystal_size_min 0.01
_refine_diff_density_max 0.765
_refine_diff_density_min -0.582
_refine_diff_density_rms 0.111
_refine_ls_extinction_method none
_refine_ls_goodness_of_fit_ref 1.158
_refine_ls_matrix_type full
_refine_ls_number_parameters 1180
_refine_ls_number_reflns 10783
_refine_ls_number_restraints 6
_refine_ls_restrained_S_all 1.157
_refine_ls_R_factor_all 0.1486
_refine_ls_R_factor_gt 0.1438
_refine_ls_shift/su_max 0.034
_refine_ls_shift/su_mean 0.001
_refine_ls_structure_factor_coef Fsqd
_refine_ls_weighting_details 'calc w=1/[\s^2^(Fo^2^)+(0.0800P)^2^+15.0000P] where P=(Fo^2^+2Fc^2^)/3'
_refine_ls_weighting_scheme calc
_refine_ls_wR_factor_gt 0.3828
_refine_ls_wR_factor_ref 0.3913
_reflns_number_gt 10040
_reflns_number_total 10783
_reflns_threshold_expression >2sigma(I)
_cod_data_source_file b9nj00444k.txt
_cod_data_source_block 70p5p4p2
_cod_depositor_comments
;
The following automatic conversions were performed:

'_symmetry_cell_setting' value 'Monoclinic' changed to 'monoclinic'
according to /home/saulius/struct/CIF-dictionaries/cif_core.dic
dictionary named 'cif_core.dic' version 2.4.2 from 2011-04-26.

Automatic conversion script
Id: cif_fix_values 1891 2012-01-12 08:04:46Z andrius 
;
_cod_original_sg_symbol_H-M P2(1)/c
_cod_database_code 7053318

loop_
_symmetry_equiv_pos_as_xyz
'x, y, z'
'-x, y+1/2, -z+1/2'
'-x, -y, -z'
'x, -y-1/2, z-1/2'

loop_
_atom_site_label
_atom_site_type_symbol
_atom_site_fract_x
_atom_site_fract_y
_atom_site_fract_z
_atom_site_U_iso_or_equiv
_atom_site_adp_type
_atom_site_occupancy
_atom_site_symmetry_multiplicity
_atom_site_calc_flag
_atom_site_refinement_flags
F71A F 0.4129(2) 0.6368(4) 0.6446(3) 0.0382(13) Uani 1 1 d .
F71B F 0.3444(2) 0.6857(4) 0.5614(3) 0.0371(13) Uani 1 1 d .
F72A F 0.3630(3) 0.5238(5) 0.4867(3) 0.0432(15) Uani 1 1 d .
F72B F 0.4424(3) 0.6107(5) 0.5353(4) 0.0480(16) Uani 1 1 d .
F73A F 0.4650(2) 0.4322(5) 0.6264(3) 0.0398(14) Uani 1 1 d .
F73B F 0.4718(3) 0.4148(5) 0.5240(4) 0.0477(16) Uani 1 1 d .
F74A F 0.3782(2) 0.2976(4) 0.4891(3) 0.0360(13) Uani 1 1 d .
F74B F 0.4424(2) 0.2337(4) 0.5735(3) 0.0370(13) Uani 1 1 d .
F75B F 0.1577(2) 0.7790(4) 0.5547(3) 0.0357(12) Uani 1 1 d .
F75A F 0.2349(2) 0.7428(4) 0.5191(3) 0.0378(13) Uani 1 1 d .
F76A F 0.1798(2) 0.6126(5) 0.4238(3) 0.0386(13) Uani 1 1 d .
F76B F 0.1380(3) 0.7735(5) 0.4291(3) 0.0411(13) Uani 1 1 d .
F77A F 0.0581(3) 0.6391(5) 0.3866(3) 0.0325(13) Uani 0.90 1 d P
F77B F 0.0597(2) 0.6618(4) 0.4912(3) 0.0337(11) Uani 1 1 d .
F77C F 0.021(4) 0.626(7) 0.391(5) 0.08(2) Uani 0.10 1 d PU
F78A F 0.0265(2) 0.4621(5) 0.4497(3) 0.0367(12) Uani 1 1 d .
F78B F 0.0970(2) 0.4396(5) 0.3999(3) 0.0383(12) Uani 1 1 d .
F79A F 0.4604(2) 0.1148(4) 0.7798(3) 0.0353(12) Uani 1 1 d .
F79B F 0.4570(2) 0.1275(5) 0.6756(3) 0.0411(14) Uani 1 1 d .
F80A F 0.4915(2) -0.0750(5) 0.7365(3) 0.0462(15) Uani 1 1 d .
F80B F 0.4188(3) -0.0745(5) 0.6516(3) 0.0448(14) Uani 1 1 d .
F81A F 0.4313(3) -0.1830(5) 0.7962(4) 0.0490(16) Uani 1 1 d .
F81B F 0.3570(3) -0.1701(5) 0.7128(4) 0.0482(15) Uani 1 1 d .
F82A F 0.3274(2) -0.0988(5) 0.8174(3) 0.0401(14) Uani 1 1 d .
F82B F 0.4041(2) 0.0031(5) 0.8485(3) 0.0360(12) Uani 1 1 d .
F83A F 0.4427(2) 0.3714(4) 0.9049(3) 0.0360(12) Uani 1 1 d .
F83B F 0.3909(3) 0.4319(5) 0.9705(3) 0.0407(13) Uani 1 1 d .
F84A F 0.4822(2) 0.5704(5) 0.9514(4) 0.0479(15) Uani 1 1 d .
F84B F 0.4345(2) 0.5907(5) 0.8508(3) 0.0414(13) Uani 1 1 d .
F85A F 0.4041(3) 0.6633(5) 0.9988(3) 0.0455(14) Uani 1 1 d .
F85B F 0.3992(3) 0.7529(4) 0.9070(4) 0.0507(16) Uani 1 1 d .
F86A F 0.3085(2) 0.5782(5) 0.9633(3) 0.0424(14) Uani 1 1 d .
F86B F 0.2936(2) 0.7202(4) 0.8959(3) 0.0384(13) Uani 1 1 d .
F87A F -0.0118(2) 0.0779(5) 0.6816(3) 0.0368(12) Uani 1 1 d .
F87B F -0.0205(2) 0.1164(4) 0.5775(3) 0.0315(11) Uani 1 1 d .
F88A F 0.0210(3) -0.0748(5) 0.5531(3) 0.0436(14) Uani 1 1 d .
F88B F -0.0462(2) -0.0979(5) 0.6089(4) 0.0514(17) Uani 1 1 d .
F89A F 0.0204(3) -0.2096(6) 0.6922(4) 0.0580(18) Uani 1 1 d .
F89B F 0.0836(3) -0.1960(5) 0.6316(3) 0.0488(15) Uani 1 1 d .
F90A F 0.1336(2) -0.1421(4) 0.7490(3) 0.0325(11) Uani 1 1 d .
F90B F 0.0608(2) -0.0384(5) 0.7623(3) 0.0392(13) Uani 1 1 d .
C1 C 0.3275(3) 0.5295(7) 0.6227(4) 0.0260(17) Uani 1 1 d .
C2 C 0.2837(3) 0.4668(6) 0.5706(4) 0.0231(16) Uani 1 1 d .
C3 C 0.2986(4) 0.3616(6) 0.5533(4) 0.0264(17) Uani 1 1 d .
C4 C 0.3515(4) 0.2943(6) 0.5909(4) 0.0256(17) Uani 1 1 d .
C5 C 0.3659(3) 0.3302(7) 0.6628(4) 0.0257(17) Uani 1 1 d .
C6 C 0.3589(3) 0.4437(6) 0.6746(4) 0.0234(16) Uani 1 1 d .
C7 C 0.3601(3) 0.4848(7) 0.7382(4) 0.0266(17) Uani 1 1 d .
C8 C 0.3233(3) 0.5836(6) 0.7334(4) 0.0253(17) Uani 1 1 d .
C9 C 0.2974(4) 0.6021(6) 0.6648(5) 0.0280(18) Uani 1 1 d .
C10 C 0.2408(4) 0.6356(6) 0.6455(4) 0.0253(16) Uani 1 1 d .
C11 C 0.2000(3) 0.6013(6) 0.5793(4) 0.0265(17) Uani 1 1 d .
C12 C 0.2240(3) 0.4998(6) 0.5505(4) 0.0246(16) Uani 1 1 d .
C13 C 0.1839(4) 0.4262(7) 0.5148(5) 0.0289(18) Uani 1 1 d .
C14 C 0.2002(4) 0.3195(7) 0.4962(4) 0.0273(17) Uani 1 1 d .
C15 C 0.2576(4) 0.2881(7) 0.5158(4) 0.0268(17) Uani 1 1 d .
C16 C 0.2727(4) 0.1736(7) 0.5344(5) 0.0292(18) Uani 1 1 d .
C17 C 0.3258(4) 0.1752(6) 0.5846(5) 0.0279(18) Uani 1 1 d .
C18 C 0.3318(4) 0.1024(7) 0.6373(5) 0.0279(18) Uani 1 1 d .
C19 C 0.3675(3) 0.1286(7) 0.7067(4) 0.0262(17) Uani 1 1 d .
C20 C 0.3713(3) 0.2544(6) 0.7160(4) 0.0249(16) Uani 1 1 d .
C21 C 0.3696(3) 0.2964(7) 0.7778(4) 0.0250(16) Uani 1 1 d .
C22 C 0.3670(3) 0.4125(7) 0.7904(4) 0.0265(17) Uani 1 1 d .
C23 C 0.3483(4) 0.4356(7) 0.8539(4) 0.0273(17) Uani 1 1 d .
C24 C 0.3052(4) 0.5422(7) 0.8493(5) 0.0305(18) Uani 1 1 d .
C25 C 0.2945(4) 0.6041(7) 0.7824(4) 0.0270(17) Uani 1 1 d .
C26 C 0.2344(4) 0.6334(6) 0.7617(5) 0.0272(18) Uani 1 1 d .
C27 C 0.2091(4) 0.6486(6) 0.6950(5) 0.0273(18) Uani 1 1 d .
C28 C 0.1515(4) 0.6056(7) 0.6697(5) 0.0293(18) Uani 1 1 d .
C29 C 0.1461(4) 0.5659(7) 0.6034(5) 0.0284(18) Uani 1 1 d .
C30 C 0.1112(4) 0.4768(7) 0.5797(5) 0.0301(18) Uani 1 1 d .
C31 C 0.1194(4) 0.4230(7) 0.5156(5) 0.0286(18) Uani 1 1 d .
C32 C 0.1078(4) 0.2966(7) 0.5133(5) 0.0288(18) Uani 1 1 d .
C33 C 0.1542(4) 0.2408(7) 0.4948(4) 0.0284(17) Uani 1 1 d .
C34 C 0.1678(4) 0.1298(7) 0.5133(5) 0.0303(18) Uani 1 1 d .
C35 C 0.2287(4) 0.0965(7) 0.5345(5) 0.0288(18) Uani 1 1 d .
C36 C 0.2340(4) 0.0205(6) 0.5879(5) 0.0281(18) Uani 1 1 d .
C37 C 0.2846(3) 0.0271(6) 0.6396(5) 0.0281(18) Uani 1 1 d .
C38 C 0.2795(3) 0.0149(6) 0.7046(4) 0.0252(16) Uani 1 1 d .
C39 C 0.3312(3) 0.0644(6) 0.7545(4) 0.0251(16) Uani 1 1 d .
C40 C 0.3104(3) 0.1400(7) 0.8030(4) 0.0252(16) Uani 1 1 d .
C41 C 0.3396(3) 0.2391(7) 0.8227(4) 0.0263(17) Uani 1 1 d .
C42 C 0.3194(3) 0.3227(7) 0.8610(4) 0.0260(16) Uani 1 1 d .
C43 C 0.2659(4) 0.3127(7) 0.8729(4) 0.0272(17) Uani 1 1 d .
C44 C 0.2267(4) 0.4082(7) 0.8687(4) 0.0278(17) Uani 1 1 d .
C45 C 0.2427(4) 0.5107(7) 0.8507(4) 0.0277(17) Uani 1 1 d .
C46 C 0.2027(4) 0.5777(7) 0.8041(5) 0.0277(18) Uani 1 1 d .
C47 C 0.1464(4) 0.5412(7) 0.7788(5) 0.0274(18) Uani 1 1 d .
C48 C 0.1201(4) 0.5545(6) 0.7105(5) 0.0281(18) Uani 1 1 d .
C49 C 0.0864(3) 0.4569(7) 0.6871(4) 0.0267(17) Uani 1 1 d .
C50 C 0.0809(3) 0.4186(7) 0.6235(5) 0.0275(18) Uani 1 1 d .
C51 C 0.0684(3) 0.3007(7) 0.6131(5) 0.0291(18) Uani 1 1 d .
C52 C 0.0809(3) 0.2435(7) 0.5569(5) 0.0287(17) Uani 1 1 d .
C53 C 0.0933(4) 0.1297(7) 0.5755(5) 0.0304(18) Uani 1 1 d .
C54 C 0.1362(4) 0.0746(7) 0.5556(5) 0.0308(19) Uani 1 1 d .
C55 C 0.1781(4) 0.0046(6) 0.6024(5) 0.0284(18) Uani 1 1 d .
C56 C 0.1743(3) -0.0051(6) 0.6657(5) 0.0268(17) Uani 1 1 d .
C57 C 0.2253(3) 0.0025(7) 0.7176(4) 0.0264(17) Uani 1 1 d .
C58 C 0.2104(4) 0.0638(7) 0.7726(4) 0.0274(17) Uani 1 1 d .
C59 C 0.2533(3) 0.1291(7) 0.8155(4) 0.0267(17) Uani 1 1 d .
C60 C 0.2316(3) 0.2147(7) 0.8487(4) 0.0246(16) Uani 1 1 d .
C61 C 0.1719(3) 0.2486(6) 0.8294(4) 0.0265(17) Uani 1 1 d .
C62 C 0.1687(4) 0.3677(7) 0.8416(4) 0.0266(17) Uani 1 1 d .
C63 C 0.1294(3) 0.4328(7) 0.7983(5) 0.0293(18) Uani 1 1 d .
C64 C 0.0914(3) 0.3806(7) 0.7415(5) 0.0285(18) Uani 1 1 d .
C65 C 0.0904(4) 0.2639(7) 0.7314(5) 0.0293(18) Uani 1 1 d .
C66 C 0.0725(3) 0.2284(7) 0.6648(5) 0.0271(17) Uani 1 1 d .
C67 C 0.0762(3) 0.1077(7) 0.6419(5) 0.0295(18) Uani 1 1 d .
C68 C 0.1215(3) 0.0326(7) 0.6922(5) 0.0294(18) Uani 1 1 d .
C69 C 0.1522(3) 0.0931(7) 0.7545(5) 0.0274(17) Uani 1 1 d .
C70 C 0.1323(3) 0.1948(7) 0.7778(4) 0.0267(17) Uani 1 1 d .
C71 C 0.3713(4) 0.5970(7) 0.5934(5) 0.033(2) Uani 1 1 d .
C72 C 0.4020(4) 0.5368(8) 0.5447(5) 0.036(2) Uani 1 1 d .
C73 C 0.4351(4) 0.4251(8) 0.5645(5) 0.036(2) Uani 1 1 d .
C74 C 0.4005(4) 0.3106(7) 0.5544(5) 0.0311(19) Uani 1 1 d .
C75 C 0.1857(4) 0.6974(7) 0.5287(5) 0.0296(18) Uani 1 1 d .
C76 C 0.1481(4) 0.6721(8) 0.4583(5) 0.036(2) Uani 1 1 d .
C77 C 0.0875(4) 0.6134(8) 0.4490(5) 0.034(2) Uani 1 1 d .
C78 C 0.0832(4) 0.4832(7) 0.4539(5) 0.0313(18) Uani 1 1 d .
C79 C 0.4302(4) 0.0818(7) 0.7200(5) 0.0292(18) Uani 1 1 d .
C80 C 0.4348(4) -0.0461(8) 0.7140(5) 0.036(2) Uani 1 1 d .
C81 C 0.3980(4) -0.1096(8) 0.7551(6) 0.040(2) Uani 1 1 d .
C82 C 0.3654(4) -0.0337(7) 0.7946(5) 0.0313(19) Uani 1 1 d .
C83 C 0.4035(4) 0.4500(7) 0.9107(5) 0.0314(18) Uani 1 1 d .
C84 C 0.4295(4) 0.5663(8) 0.9115(5) 0.037(2) Uani 1 1 d .
C85 C 0.3904(4) 0.6541(8) 0.9333(6) 0.040(2) Uani 1 1 d .
C86 C 0.3247(4) 0.6234(7) 0.9102(5) 0.036(2) Uani 1 1 d .
C87 C 0.0130(4) 0.0596(8) 0.6277(5) 0.034(2) Uani 1 1 d .
C88 C 0.0092(4) -0.0644(8) 0.6125(5) 0.037(2) Uani 1 1 d .
C89 C 0.0505(4) -0.1392(8) 0.6629(6) 0.038(2) Uani 1 1 d .
C90 C 0.0925(4) -0.0711(8) 0.7167(6) 0.037(2) Uani 1 1 d .

loop_
_atom_site_aniso_label
_atom_site_aniso_U_11
_atom_site_aniso_U_22
_atom_site_aniso_U_33
_atom_site_aniso_U_23
_atom_site_aniso_U_13
_atom_site_aniso_U_12
F71A 0.033(3) 0.033(3) 0.052(4) -0.002(2) 0.017(3) -0.008(2)
F71B 0.044(3) 0.028(2) 0.046(4) 0.011(2) 0.022(3) 0.004(2)
F72A 0.057(3) 0.039(3) 0.042(4) 0.011(2) 0.029(3) 0.010(2)
F72B 0.055(3) 0.030(3) 0.073(5) 0.012(3) 0.043(3) 0.000(2)
F73A 0.032(3) 0.036(3) 0.053(4) 0.003(2) 0.014(3) -0.001(2)
F73B 0.050(3) 0.036(3) 0.072(5) 0.007(3) 0.044(3) 0.005(2)
F74A 0.049(3) 0.037(3) 0.027(4) -0.001(2) 0.020(3) 0.004(2)
F74B 0.034(3) 0.032(3) 0.050(4) 0.003(2) 0.020(3) 0.009(2)
F75B 0.046(3) 0.026(2) 0.036(3) 0.003(2) 0.013(2) 0.009(2)
F75A 0.037(3) 0.034(3) 0.045(4) 0.014(2) 0.015(2) -0.001(2)
F76A 0.048(3) 0.038(3) 0.033(4) 0.007(2) 0.017(3) 0.009(2)
F76B 0.050(3) 0.038(3) 0.037(4) 0.017(2) 0.012(3) 0.007(2)
F77A 0.040(3) 0.035(3) 0.021(4) 0.009(2) 0.003(3) 0.010(2)
F77B 0.037(3) 0.035(3) 0.029(3) 0.004(2) 0.008(2) 0.007(2)
F77C 0.07(3) 0.07(3) 0.08(3) -0.002(19) 0.007(19) 0.005(19)
F78A 0.032(2) 0.041(3) 0.035(4) 0.006(2) 0.002(2) 0.004(2)
F78B 0.049(3) 0.042(3) 0.023(3) 0.002(2) 0.006(2) 0.008(2)
F79A 0.028(2) 0.039(3) 0.038(4) 0.000(2) 0.004(2) -0.001(2)
F79B 0.034(3) 0.041(3) 0.055(4) 0.016(3) 0.023(3) 0.006(2)
F80A 0.033(3) 0.043(3) 0.065(5) 0.013(3) 0.016(3) 0.014(2)
F80B 0.055(3) 0.040(3) 0.040(4) 0.002(2) 0.011(3) 0.011(2)
F81A 0.043(3) 0.042(3) 0.064(5) 0.021(3) 0.019(3) 0.017(2)
F81B 0.044(3) 0.030(3) 0.071(5) -0.009(3) 0.015(3) -0.003(2)
F82A 0.033(3) 0.035(3) 0.052(4) 0.021(2) 0.011(3) 0.002(2)
F82B 0.031(2) 0.042(3) 0.032(3) 0.006(2) 0.001(2) 0.001(2)
F83A 0.031(2) 0.039(3) 0.035(4) 0.001(2) 0.001(2) 0.000(2)
F83B 0.051(3) 0.039(3) 0.030(4) 0.004(2) 0.005(3) -0.003(2)
F84A 0.036(3) 0.040(3) 0.061(5) 0.000(3) -0.001(3) -0.006(2)
F84B 0.044(3) 0.039(3) 0.043(4) -0.001(2) 0.013(3) -0.008(2)
F85A 0.049(3) 0.054(4) 0.029(4) -0.009(3) 0.001(3) -0.006(3)
F85B 0.051(3) 0.027(3) 0.076(5) 0.003(3) 0.018(3) -0.002(2)
F86A 0.044(3) 0.049(3) 0.037(4) -0.008(2) 0.016(3) -0.005(2)
F86B 0.041(3) 0.032(3) 0.043(4) -0.011(2) 0.011(3) -0.003(2)
F87A 0.034(3) 0.040(3) 0.038(4) -0.001(2) 0.012(2) -0.004(2)
F87B 0.024(2) 0.030(2) 0.037(3) 0.001(2) 0.001(2) -0.0001(18)
F88A 0.055(3) 0.046(3) 0.032(4) 0.002(2) 0.015(3) 0.005(3)
F88B 0.026(2) 0.041(3) 0.087(5) 0.005(3) 0.013(3) -0.009(2)
F89A 0.055(4) 0.054(4) 0.064(5) 0.018(3) 0.013(3) -0.023(3)
F89B 0.044(3) 0.049(3) 0.055(5) -0.001(3) 0.014(3) 0.012(3)
F90A 0.031(2) 0.024(2) 0.042(4) 0.007(2) 0.008(2) -0.0054(18)
F90B 0.035(3) 0.048(3) 0.037(4) 0.005(2) 0.013(2) -0.009(2)
C1 0.030(4) 0.026(4) 0.024(5) -0.002(3) 0.011(3) -0.001(3)
C2 0.032(4) 0.019(3) 0.021(5) 0.003(3) 0.013(3) 0.001(3)
C3 0.033(4) 0.023(4) 0.027(5) 0.006(3) 0.015(4) 0.002(3)
C4 0.032(4) 0.023(4) 0.024(5) 0.001(3) 0.010(4) 0.001(3)
C5 0.023(3) 0.026(4) 0.031(5) 0.006(3) 0.012(3) 0.002(3)
C6 0.024(3) 0.024(4) 0.024(5) 0.003(3) 0.008(3) 0.000(3)
C7 0.018(3) 0.035(4) 0.027(5) 0.003(3) 0.004(3) -0.003(3)
C8 0.026(4) 0.022(4) 0.028(6) -0.001(3) 0.007(3) -0.005(3)
C9 0.034(4) 0.016(3) 0.037(6) -0.003(3) 0.017(4) -0.006(3)
C10 0.037(4) 0.019(3) 0.021(5) -0.001(3) 0.010(4) -0.005(3)
C11 0.030(4) 0.023(4) 0.027(5) 0.003(3) 0.007(3) 0.002(3)
C12 0.032(4) 0.021(3) 0.023(5) 0.002(3) 0.012(3) 0.000(3)
C13 0.033(4) 0.026(4) 0.027(5) 0.003(3) 0.008(4) 0.005(3)
C14 0.037(4) 0.029(4) 0.016(5) 0.002(3) 0.007(4) 0.001(3)
C15 0.037(4) 0.032(4) 0.013(5) -0.001(3) 0.008(4) 0.002(3)
C16 0.037(4) 0.028(4) 0.025(5) -0.001(3) 0.013(4) 0.003(3)
C17 0.031(4) 0.022(4) 0.035(6) 0.002(3) 0.017(4) 0.007(3)
C18 0.029(4) 0.023(4) 0.033(6) 0.001(3) 0.010(4) 0.001(3)
C19 0.025(4) 0.029(4) 0.027(5) 0.000(3) 0.011(3) 0.002(3)
C20 0.020(3) 0.026(4) 0.028(5) -0.001(3) 0.005(3) -0.001(3)
C21 0.021(3) 0.029(4) 0.023(5) 0.004(3) 0.003(3) -0.002(3)
C22 0.022(3) 0.038(4) 0.019(5) 0.000(3) 0.002(3) -0.005(3)
C23 0.031(4) 0.031(4) 0.020(5) -0.003(3) 0.005(3) -0.004(3)
C24 0.033(4) 0.032(4) 0.027(6) -0.006(3) 0.009(4) -0.006(3)
C25 0.034(4) 0.025(4) 0.023(5) -0.008(3) 0.009(4) -0.007(3)
C26 0.032(4) 0.022(4) 0.030(6) -0.005(3) 0.012(4) -0.001(3)
C27 0.036(4) 0.017(3) 0.032(6) -0.002(3) 0.014(4) 0.002(3)
C28 0.031(4) 0.022(4) 0.035(6) -0.002(3) 0.009(4) 0.004(3)
C29 0.030(4) 0.025(4) 0.030(6) 0.006(3) 0.006(4) 0.004(3)
C30 0.028(4) 0.027(4) 0.034(6) 0.007(3) 0.004(4) 0.006(3)
C31 0.033(4) 0.023(4) 0.029(6) 0.004(3) 0.006(4) 0.002(3)
C32 0.030(4) 0.027(4) 0.028(6) 0.001(3) 0.002(4) 0.002(3)
C33 0.028(4) 0.031(4) 0.024(5) -0.006(3) 0.002(3) -0.001(3)
C34 0.035(4) 0.031(4) 0.024(5) -0.008(3) 0.003(4) -0.001(3)
C35 0.034(4) 0.026(4) 0.027(5) -0.004(3) 0.009(4) 0.002(3)
C36 0.035(4) 0.019(3) 0.032(6) -0.001(3) 0.011(4) 0.002(3)
C37 0.027(4) 0.018(3) 0.039(6) -0.001(3) 0.007(4) 0.002(3)
C38 0.027(4) 0.021(3) 0.026(5) 0.002(3) 0.003(3) 0.002(3)
C39 0.028(4) 0.026(4) 0.021(5) 0.001(3) 0.004(3) -0.002(3)
C40 0.026(4) 0.027(4) 0.020(5) 0.008(3) 0.003(3) 0.000(3)
C41 0.022(3) 0.029(4) 0.028(5) 0.005(3) 0.004(3) -0.001(3)
C42 0.030(4) 0.028(4) 0.017(5) -0.001(3) 0.000(3) -0.005(3)
C43 0.030(4) 0.032(4) 0.019(5) -0.002(3) 0.004(3) -0.002(3)
C44 0.035(4) 0.037(4) 0.012(5) 0.001(3) 0.009(4) -0.002(3)
C45 0.032(4) 0.031(4) 0.022(5) -0.004(3) 0.011(4) 0.000(3)
C46 0.033(4) 0.025(4) 0.028(5) -0.005(3) 0.013(4) 0.002(3)
C47 0.030(4) 0.024(4) 0.031(6) -0.003(3) 0.011(4) 0.002(3)
C48 0.031(4) 0.020(3) 0.037(6) -0.001(3) 0.015(4) 0.004(3)
C49 0.023(3) 0.033(4) 0.025(5) 0.005(3) 0.007(3) 0.003(3)
C50 0.019(3) 0.030(4) 0.033(6) 0.007(3) 0.005(3) 0.004(3)
C51 0.019(3) 0.036(4) 0.031(6) -0.002(3) 0.003(3) -0.004(3)
C52 0.019(3) 0.032(4) 0.030(5) -0.002(3) -0.005(3) 0.000(3)
C53 0.031(4) 0.027(4) 0.029(6) -0.001(3) 0.000(4) -0.004(3)
C54 0.033(4) 0.027(4) 0.030(6) -0.005(3) 0.003(4) -0.006(3)
C55 0.032(4) 0.021(4) 0.031(6) -0.005(3) 0.005(4) -0.001(3)
C56 0.026(4) 0.020(3) 0.035(6) 0.000(3) 0.007(3) -0.003(3)
C57 0.028(4) 0.025(4) 0.027(5) 0.004(3) 0.005(3) 0.000(3)
C58 0.031(4) 0.029(4) 0.022(5) 0.006(3) 0.008(4) -0.003(3)
C59 0.024(4) 0.033(4) 0.022(5) 0.009(3) 0.003(3) 0.000(3)
C60 0.028(4) 0.033(4) 0.012(5) 0.005(3) 0.005(3) -0.006(3)
C61 0.025(4) 0.026(4) 0.030(5) 0.003(3) 0.010(3) -0.002(3)
C62 0.031(4) 0.031(4) 0.020(5) -0.002(3) 0.011(4) -0.002(3)
C63 0.027(4) 0.030(4) 0.034(6) -0.001(3) 0.013(4) -0.002(3)
C64 0.022(3) 0.032(4) 0.033(6) 0.001(3) 0.011(3) -0.001(3)
C65 0.028(4) 0.031(4) 0.031(6) 0.004(3) 0.011(4) -0.002(3)
C66 0.019(3) 0.028(4) 0.033(6) 0.002(3) 0.004(3) -0.002(3)
C67 0.023(4) 0.029(4) 0.035(6) -0.001(3) 0.004(3) -0.004(3)
C68 0.027(4) 0.027(4) 0.035(6) 0.002(3) 0.008(4) 0.002(3)
C69 0.028(4) 0.029(4) 0.027(5) 0.007(3) 0.009(3) 0.001(3)
C70 0.025(4) 0.029(4) 0.027(5) 0.004(3) 0.008(3) -0.006(3)
C71 0.036(4) 0.029(4) 0.038(6) 0.008(3) 0.016(4) 0.003(3)
C72 0.040(5) 0.035(5) 0.039(6) 0.010(4) 0.021(5) 0.002(4)
C73 0.039(5) 0.034(5) 0.041(7) 0.008(4) 0.022(5) -0.001(3)
C74 0.037(4) 0.034(4) 0.027(6) 0.006(3) 0.016(4) 0.006(3)
C75 0.036(4) 0.024(4) 0.031(6) 0.004(3) 0.012(4) 0.005(3)
C76 0.045(5) 0.032(4) 0.034(6) 0.011(4) 0.015(4) 0.007(4)
C77 0.035(4) 0.038(5) 0.027(6) 0.005(4) 0.003(4) 0.004(3)
C78 0.034(4) 0.034(4) 0.025(6) -0.002(3) 0.006(4) 0.004(3)
C79 0.031(4) 0.031(4) 0.028(6) 0.003(3) 0.010(4) 0.002(3)
C80 0.030(4) 0.038(5) 0.039(7) 0.000(4) 0.007(4) 0.008(3)
C81 0.041(5) 0.031(4) 0.047(7) 0.000(4) 0.011(4) 0.005(4)
C82 0.028(4) 0.029(4) 0.037(6) 0.007(3) 0.008(4) -0.003(3)
C83 0.034(4) 0.034(4) 0.026(6) -0.006(3) 0.006(4) -0.004(3)
C84 0.040(5) 0.036(5) 0.031(6) 0.005(4) -0.003(4) -0.010(4)
C85 0.046(5) 0.033(5) 0.043(7) 0.000(4) 0.012(5) -0.006(4)
C86 0.039(5) 0.028(4) 0.042(7) -0.006(4) 0.010(4) 0.000(3)
C87 0.025(4) 0.038(5) 0.036(6) -0.001(4) 0.003(4) -0.005(3)
C88 0.034(4) 0.033(5) 0.045(7) 0.000(4) 0.011(4) -0.003(3)
C89 0.035(4) 0.033(4) 0.051(7) 0.008(4) 0.018(4) -0.004(3)
C90 0.029(4) 0.035(5) 0.048(7) 0.009(4) 0.010(4) 0.000(3)

loop_
_atom_type_symbol
_atom_type_description
_atom_type_scat_dispersion_real
_atom_type_scat_dispersion_imag
_atom_type_scat_source
C C 0.0033 0.0016 'International Tables Vol C Tables 4.2.6.8 and 6.1.1.4'
F F 0.0171 0.0103 'International Tables Vol C Tables 4.2.6.8 and 6.1.1.4'

loop_
_geom_angle_atom_site_label_1
_geom_angle_atom_site_label_2
_geom_angle_atom_site_label_3
_geom_angle
F77C F77A C77 99(6)
F77A F77C C77 50(5)
C2 C1 C9 111.1(7)
C2 C1 C71 112.7(7)
C9 C1 C71 112.2(7)
C2 C1 C6 108.2(6)
C9 C1 C6 100.9(7)
C71 C1 C6 111.1(7)
C3 C2 C12 118.1(8)
C3 C2 C1 117.7(7)
C12 C2 C1 122.6(7)
C2 C3 C15 121.9(8)
C2 C3 C4 124.8(8)
C15 C3 C4 109.6(7)
C5 C4 C17 109.9(7)
C5 C4 C3 109.1(6)
C17 C4 C3 100.3(7)
C5 C4 C74 115.2(7)
C17 C4 C74 113.7(7)
C3 C4 C74 107.5(7)
C6 C5 C20 118.5(8)
C6 C5 C4 116.0(7)
C20 C5 C4 123.4(7)
C5 C6 C7 121.8(7)
C5 C6 C1 125.3(8)
C7 C6 C1 109.1(7)
C22 C7 C6 120.0(8)
C22 C7 C8 121.7(7)
C6 C7 C8 109.6(7)
C25 C8 C9 122.6(8)
C25 C8 C7 119.0(8)
C9 C8 C7 107.8(7)
C10 C9 C8 120.2(7)
C10 C9 C1 123.8(8)
C8 C9 C1 109.6(7)
C9 C10 C27 117.8(9)
C9 C10 C11 123.7(7)
C27 C10 C11 110.4(7)
C12 C11 C29 109.0(6)
C12 C11 C75 111.5(7)
C29 C11 C75 111.2(7)
C12 C11 C10 110.3(7)
C29 C11 C10 100.3(7)
C75 C11 C10 114.0(7)
C13 C12 C2 119.5(7)
C13 C12 C11 116.5(7)
C2 C12 C11 122.6(8)
C12 C13 C14 121.7(8)
C12 C13 C31 125.0(7)
C14 C13 C31 108.5(7)
C15 C14 C13 118.5(8)
C15 C14 C33 121.4(8)
C13 C14 C33 110.1(7)
C14 C15 C3 120.3(8)
C14 C15 C16 120.1(8)
C3 C15 C16 110.2(8)
C35 C16 C17 122.5(8)
C35 C16 C15 119.2(8)
C17 C16 C15 107.7(7)
C18 C17 C16 118.8(7)
C18 C17 C4 123.1(8)
C16 C17 C4 109.7(7)
C17 C18 C37 118.7(8)
C17 C18 C19 123.8(7)
C37 C18 C19 111.0(7)
C20 C19 C18 109.1(7)
C20 C19 C79 107.9(7)
C18 C19 C79 113.2(7)
C20 C19 C39 114.1(6)
C18 C19 C39 103.0(6)
C79 C19 C39 109.7(7)
C21 C20 C5 118.6(7)
C21 C20 C19 117.5(7)
C5 C20 C19 122.9(8)
C20 C21 C22 122.4(7)
C20 C21 C41 123.0(7)
C22 C21 C41 106.8(7)
C7 C22 C21 118.3(8)
C7 C22 C23 125.0(8)
C21 C22 C23 112.0(7)
C22 C23 C42 98.8(6)
C22 C23 C83 108.7(7)
C42 C23 C83 109.8(7)
C22 C23 C24 113.6(7)
C42 C23 C24 113.9(6)
C83 C23 C24 111.5(7)
C45 C24 C25 100.1(7)
C45 C24 C86 103.9(7)
C25 C24 C86 112.8(7)
C45 C24 C23 114.0(7)
C25 C24 C23 113.4(7)
C86 C24 C23 111.7(7)
C8 C25 C26 116.8(8)
C8 C25 C24 125.3(8)
C26 C25 C24 109.4(7)
C27 C26 C25 120.1(7)
C27 C26 C46 120.2(8)
C25 C26 C46 109.0(8)
C26 C27 C10 122.1(8)
C26 C27 C28 118.3(8)
C10 C27 C28 108.2(8)
C48 C28 C29 120.0(8)
C48 C28 C27 121.9(9)
C29 C28 C27 109.5(7)
C30 C29 C28 121.0(8)
C30 C29 C11 125.2(8)
C28 C29 C11 109.2(7)
C29 C30 C50 119.2(9)
C29 C30 C31 116.8(8)
C50 C30 C31 121.7(8)
C32 C31 C30 112.4(7)
C32 C31 C13 101.3(6)
C30 C31 C13 109.1(7)
C32 C31 C78 111.7(7)
C30 C31 C78 111.7(6)
C13 C31 C78 110.1(7)
C52 C32 C33 118.1(8)
C52 C32 C31 122.6(8)
C33 C32 C31 109.1(7)
C34 C33 C32 121.0(8)
C34 C33 C14 119.4(8)
C32 C33 C14 108.8(7)
C33 C34 C54 118.9(8)
C33 C34 C35 119.3(8)
C54 C34 C35 107.9(8)
C16 C35 C36 119.6(8)
C16 C35 C34 120.4(8)
C36 C35 C34 108.3(7)
C35 C36 C37 117.9(7)
C35 C36 C55 109.3(7)
C37 C36 C55 120.5(8)
C38 C37 C36 119.0(7)
C38 C37 C18 109.9(8)
C36 C37 C18 122.3(8)
C57 C38 C37 119.7(8)
C57 C38 C39 122.9(8)
C37 C38 C39 112.5(7)
C40 C39 C38 110.4(7)
C40 C39 C82 107.5(7)
C38 C39 C82 108.1(6)
C40 C39 C19 114.9(6)
C38 C39 C19 102.5(7)
C82 C39 C19 113.2(6)
C41 C40 C59 116.7(7)
C41 C40 C39 119.2(7)
C59 C40 C39 121.9(7)
C40 C41 C42 123.7(7)
C40 C41 C21 119.4(8)
C42 C41 C21 107.8(7)
C43 C42 C41 119.3(7)
C43 C42 C23 123.6(7)
C41 C42 C23 110.2(7)
C42 C43 C60 118.9(7)
C42 C43 C44 122.1(8)
C60 C43 C44 108.2(7)
C45 C44 C62 119.6(8)
C45 C44 C43 120.4(7)
C62 C44 C43 107.3(7)
C44 C45 C46 120.5(8)
C44 C45 C24 123.8(8)
C46 C45 C24 109.9(7)
C47 C46 C45 120.6(8)
C47 C46 C26 120.2(9)
C45 C46 C26 108.2(7)
C46 C47 C48 120.4(8)
C46 C47 C63 118.8(8)
C48 C47 C63 107.2(8)
C28 C48 C47 119.0(8)
C28 C48 C49 118.9(8)
C47 C48 C49 109.2(7)
C50 C49 C48 121.2(7)
C50 C49 C64 121.3(8)
C48 C49 C64 108.1(8)
C49 C50 C51 116.0(8)
C49 C50 C30 119.5(8)
C51 C50 C30 118.9(8)
C66 C51 C52 110.5(8)
C66 C51 C50 121.6(9)
C52 C51 C50 120.6(8)
C32 C52 C53 121.2(8)
C32 C52 C51 122.0(8)
C53 C52 C51 107.4(8)
C54 C53 C52 120.2(8)
C54 C53 C67 124.1(8)
C52 C53 C67 108.8(8)
C53 C54 C34 119.9(8)
C53 C54 C55 120.7(8)
C34 C54 C55 107.3(7)
C56 C55 C36 119.3(8)
C56 C55 C54 120.4(7)
C36 C55 C54 107.3(7)
C55 C56 C57 119.9(7)
C55 C56 C68 124.5(8)
C57 C56 C68 109.0(7)
C38 C57 C56 121.5(8)
C38 C57 C58 120.1(8)
C56 C57 C58 107.9(7)
C69 C58 C59 123.6(8)
C69 C58 C57 108.5(8)
C59 C58 C57 119.9(7)
C60 C59 C58 115.0(7)
C60 C59 C40 119.4(8)
C58 C59 C40 120.0(8)
C59 C60 C61 121.2(8)
C59 C60 C43 121.5(7)
C61 C60 C43 107.9(7)
C70 C61 C60 121.7(7)
C70 C61 C62 121.9(8)
C60 C61 C62 108.4(7)
C63 C62 C44 120.4(8)
C63 C62 C61 119.7(8)
C44 C62 C61 108.2(7)
C62 C63 C47 120.1(8)
C62 C63 C64 119.3(8)
C47 C63 C64 108.5(8)
C65 C64 C49 120.9(8)
C65 C64 C63 122.2(8)
C49 C64 C63 107.0(7)
C64 C65 C66 115.6(8)
C64 C65 C70 118.1(8)
C66 C65 C70 118.7(8)
C51 C66 C65 122.2(8)
C51 C66 C67 110.4(8)
C65 C66 C67 124.2(8)
C66 C67 C53 99.5(7)
C66 C67 C87 106.4(7)
C53 C67 C87 109.3(7)
C66 C67 C68 113.9(7)
C53 C67 C68 113.9(7)
C87 C67 C68 112.8(7)
C69 C68 C56 100.2(6)
C69 C68 C90 105.0(7)
C56 C68 C90 110.0(7)
C69 C68 C67 114.3(7)
C56 C68 C67 114.1(7)
C90 C68 C67 112.3(7)
C58 C69 C70 120.5(8)
C58 C69 C68 111.2(7)
C70 C69 C68 124.4(7)
C61 C70 C69 115.6(7)
C61 C70 C65 118.5(7)
C69 C70 C65 118.7(8)
F71B C71 F71A 107.0(7)
F71B C71 C1 108.9(7)
F71A C71 C1 107.7(7)
F71B C71 C72 106.4(7)
F71A C71 C72 107.9(7)
C1 C71 C72 118.3(7)
F72B C72 F72A 107.9(7)
F72B C72 C73 105.6(7)
F72A C72 C73 109.8(8)
F72B C72 C71 104.3(8)
F72A C72 C71 108.0(8)
C73 C72 C71 120.5(8)
F73A C73 F73B 109.6(8)
F73A C73 C72 109.1(8)
F73B C73 C72 105.7(7)
F73A C73 C74 109.2(7)
F73B C73 C74 103.2(7)
C72 C73 C74 119.5(8)
F74B C74 F74A 108.1(7)
F74B C74 C4 111.0(7)
F74A C74 C4 108.5(7)
F74B C74 C73 103.1(7)
F74A C74 C73 107.7(7)
C4 C74 C73 118.1(7)
F75A C75 F75B 106.9(7)
F75A C75 C11 109.9(7)
F75B C75 C11 108.1(7)
F75A C75 C76 105.4(7)
F75B C75 C76 106.7(7)
C11 C75 C76 119.1(7)
F76B C76 F76A 107.1(7)
F76B C76 C75 104.7(8)
F76A C76 C75 109.6(8)
F76B C76 C77 106.4(8)
F76A C76 C77 107.7(8)
C75 C76 C77 120.6(8)
F77B C77 F77A 107.9(7)
F77B C77 C78 109.6(7)
F77A C77 C78 105.0(8)
F77B C77 C76 107.6(8)
F77A C77 C76 105.6(7)
C78 C77 C76 120.5(7)
F77B C77 F77C 85(3)
F77A C77 F77C 31(3)
C78 C77 F77C 94(3)
C76 C77 F77C 134(3)
F78B C78 F78A 107.8(7)
F78B C78 C31 108.5(7)
F78A C78 C31 108.7(7)
F78B C78 C77 107.4(7)
F78A C78 C77 105.1(7)
C31 C78 C77 118.9(8)
F79A C79 F79B 106.3(7)
F79A C79 C80 109.5(7)
F79B C79 C80 107.0(7)
F79A C79 C19 110.0(7)
F79B C79 C19 108.4(7)
C80 C79 C19 115.2(7)
F80B C80 F80A 108.1(7)
F80B C80 C79 109.1(8)
F80A C80 C79 107.9(8)
F80B C80 C81 110.5(8)
F80A C80 C81 108.8(8)
C79 C80 C81 112.4(7)
F81A C81 F81B 107.1(8)
F81A C81 C82 109.6(9)
F81B C81 C82 106.7(7)
F81A C81 C80 110.2(8)
F81B C81 C80 108.0(9)
C82 C81 C80 114.8(7)
F82B C82 F82A 105.8(7)
F82B C82 C81 107.9(7)
F82A C82 C81 107.8(7)
F82B C82 C39 111.8(7)
F82A C82 C39 108.2(6)
C81 C82 C39 114.8(8)
F83A C83 F83B 105.9(7)
F83A C83 C84 110.5(7)
F83B C83 C84 108.1(7)
F83A C83 C23 109.4(7)
F83B C83 C23 110.7(7)
C84 C83 C23 112.1(8)
F84B C84 F84A 108.1(8)
F84B C84 C83 108.4(8)
F84A C84 C83 111.1(8)
F84B C84 C85 108.9(8)
F84A C84 C85 109.4(9)
C83 C84 C85 110.8(8)
F85A C85 F85B 108.8(8)
F85A C85 C84 109.8(9)
F85B C85 C84 108.6(8)
F85A C85 C86 108.9(8)
F85B C85 C86 108.6(9)
C84 C85 C86 112.0(8)
F86A C86 F86B 105.8(7)
F86A C86 C85 106.9(9)
F86B C86 C85 108.5(7)
F86A C86 C24 108.9(7)
F86B C86 C24 107.5(8)
C85 C86 C24 118.6(8)
F87B C87 F87A 105.3(7)
F87B C87 C88 109.6(8)
F87A C87 C88 107.8(7)
F87B C87 C67 109.1(7)
F87A C87 C67 110.7(8)
C88 C87 C67 114.0(7)
F88A C88 F88B 109.2(9)
F88A C88 C87 105.7(8)
F88B C88 C87 108.1(7)
F88A C88 C89 109.8(8)
F88B C88 C89 108.7(7)
C87 C88 C89 115.2(9)
F89B C89 F89A 110.1(8)
F89B C89 C88 108.6(9)
F89A C89 C88 110.5(8)
F89B C89 C90 105.8(8)
F89A C89 C90 108.8(9)
C88 C89 C90 112.9(8)
F90A C90 F90B 106.2(8)
F90A C90 C89 107.5(8)
F90B C90 C89 106.5(7)
F90A C90 C68 109.7(7)
F90B C90 C68 110.4(7)
C89 C90 C68 116.0(8)

loop_
_geom_bond_atom_site_label_1
_geom_bond_atom_site_label_2
_geom_bond_distance
F71A C71 1.360(12)
F71B C71 1.335(10)
F72A C72 1.351(13)
F72B C72 1.350(10)
F73A C73 1.324(13)
F73B C73 1.350(10)
F74A C74 1.351(12)
F74B C74 1.344(10)
F75B C75 1.361(9)
F75A C75 1.344(10)
F76A C76 1.355(11)
F76B C76 1.351(10)
F77A F77C 0.92(10)
F77A C77 1.362(12)
F77B C77 1.345(11)
F77C C77 1.75(10)
F78A C78 1.352(10)
F78B C78 1.348(10)
F79A C79 1.347(11)
F79B C79 1.353(10)
F80A C80 1.363(10)
F80B C80 1.314(12)
F81A C81 1.348(12)
F81B C81 1.359(12)
F82A C82 1.359(9)
F82B C82 1.351(11)
F83A C83 1.346(10)
F83B C83 1.366(11)
F84A C84 1.332(11)
F84B C84 1.329(12)
F85A C85 1.332(13)
F85B C85 1.338(11)
F86A C86 1.364(12)
F86B C86 1.367(11)
F87A C87 1.400(11)
F87B C87 1.343(11)
F88A C88 1.338(12)
F88B C88 1.358(10)
F89A C89 1.339(10)
F89B C89 1.319(11)
F90A C90 1.349(11)
F90B C90 1.396(11)
C1 C2 1.516(12)
C1 C9 1.524(11)
C1 C71 1.549(11)
C1 C6 1.550(11)
C2 C3 1.376(11)
C2 C12 1.437(11)
C3 C15 1.406(12)
C3 C4 1.542(12)
C4 C5 1.519(13)
C4 C17 1.542(11)
C4 C74 1.543(11)
C5 C6 1.394(11)
C5 C20 1.414(11)
C6 C7 1.409(12)
C7 C22 1.368(12)
C7 C8 1.458(11)
C8 C25 1.377(11)
C8 C9 1.437(14)
C9 C10 1.369(12)
C10 C27 1.420(11)
C10 C11 1.547(13)
C11 C12 1.522(11)
C11 C29 1.536(11)
C11 C75 1.542(11)
C12 C13 1.381(12)
C13 C14 1.411(11)
C13 C31 1.536(11)
C14 C15 1.382(12)
C14 C33 1.434(12)
C15 C16 1.445(12)
C16 C35 1.393(12)
C16 C17 1.441(13)
C17 C18 1.382(12)
C18 C37 1.446(11)
C18 C19 1.530(13)
C19 C20 1.516(11)
C19 C79 1.553(11)
C19 C39 1.650(11)
C20 C21 1.391(12)
C21 C22 1.416(12)
C21 C41 1.469(11)
C22 C23 1.515(11)
C23 C42 1.536(11)
C23 C83 1.560(13)
C23 C24 1.623(12)
C24 C45 1.537(11)
C24 C25 1.547(13)
C24 C86 1.580(13)
C25 C26 1.434(12)
C26 C27 1.393(14)
C26 C46 1.448(11)
C27 C28 1.441(12)
C28 C48 1.394(12)
C28 C29 1.439(13)
C29 C30 1.370(12)
C30 C50 1.463(12)
C30 C31 1.535(13)
C31 C32 1.534(11)
C31 C78 1.549(13)
C32 C52 1.381(13)
C32 C33 1.415(11)
C33 C34 1.398(12)
C34 C54 1.442(13)
C34 C35 1.464(12)
C35 C36 1.418(12)
C36 C37 1.419(13)
C36 C55 1.440(11)
C37 C38 1.395(12)
C38 C57 1.381(11)
C38 C39 1.533(11)
C39 C40 1.519(12)
C39 C82 1.555(12)
C40 C41 1.386(11)
C40 C59 1.446(11)
C41 C42 1.429(12)
C42 C43 1.354(11)
C43 C60 1.449(11)
C43 C44 1.462(12)
C44 C45 1.360(12)
C44 C62 1.446(12)
C45 C46 1.435(12)
C46 C47 1.388(12)
C47 C48 1.425(14)
C47 C63 1.442(11)
C48 C49 1.433(12)
C49 C50 1.380(13)
C49 C64 1.439(12)
C50 C51 1.446(12)
C51 C66 1.366(13)
C51 C52 1.445(13)
C52 C53 1.426(12)
C53 C54 1.355(13)
C53 C67 1.553(13)
C54 C55 1.479(12)
C55 C56 1.350(13)
C56 C57 1.428(12)
C56 C68 1.546(11)
C57 C58 1.470(12)
C58 C69 1.390(12)
C58 C59 1.422(12)
C59 C60 1.398(12)
C60 C61 1.439(11)
C61 C70 1.410(12)
C61 C62 1.450(11)
C62 C63 1.378(13)
C63 C64 1.454(13)
C64 C65 1.409(12)
C65 C66 1.420(14)
C65 C70 1.471(12)
C66 C67 1.528(12)
C67 C87 1.569(11)
C67 C68 1.595(12)
C68 C69 1.518(13)
C68 C90 1.561(12)
C69 C70 1.430(12)
C71 C72 1.557(13)
C72 C73 1.554(13)
C73 C74 1.583(13)
C75 C76 1.560(15)
C76 C77 1.572(13)
C77 C78 1.564(12)
C79 C80 1.538(12)
C80 C81 1.556(14)
C81 C82 1.545(13)
C83 C84 1.519(12)
C84 C85 1.538(14)
C85 C86 1.565(14)
C87 C88 1.513(13)
C88 C89 1.546(14)
C89 C90 1.547(15)
